data_7217604
loop_
_publ_author_name
'Tang, Si-Fu'
'Li, Liang-Jun'
'Wang, Chao'
'Zhao, Xue-Bo'

_publ_section_title
;
 Investigation of the structure variation of metal diphosphonates with the
 changing of N-donor auxiliary ligands and their properties
;
_journal_issue 38
_journal_name_full CrystEngComm
_journal_page_first 9104
_journal_paper_doi 10.1039/C4CE01266F
_journal_volume 16
_journal_year 2014
_chemical_formula_sum 'C20 H28 N2 Ni O10 P2'
_chemical_formula_weight 577.09
_chemical_name_systematic
; 
 ? 
;
_space_group_IT_number 2
_symmetry_cell_setting triclinic
_symmetry_space_group_name_Hall '-P 1'
_symmetry_space_group_name_H-M 'P -1'
_atom_sites_solution_hydrogens geom
_atom_sites_solution_primary direct
_atom_sites_solution_secondary difmap
_audit_creation_method SHELXL-97
_cell_angle_alpha 105.480(3)
_cell_angle_beta 109.935(2)
_cell_angle_gamma 101.391(4)
_cell_formula_units_Z 2
_cell_length_a 10.3161(14)
_cell_length_b 11.508(3)
_cell_length_c 12.0717(16)
_cell_measurement_temperature 296(2)
_cell_measurement_theta_max 25
_cell_measurement_theta_min 1.93
_cell_volume 1230.8(4)
_computing_cell_refinement 'Bruker XSCANS'
_computing_data_collection 'Bruker XSCANS'
_computing_data_reduction 'Bruker SHELXTL'
_computing_molecular_graphics 'Bruker SHELXTL'
_computing_publication_material 'Bruker SHELXTL'
_computing_structure_refinement 'SHELXL-97 (Sheldrick, 1997)'
_computing_structure_solution 'SHELXS-97 (Sheldrick, 1990)'
_diffrn_ambient_temperature 296(2)
_diffrn_measured_fraction_theta_full 0.996
_diffrn_measured_fraction_theta_max 0.996
_diffrn_radiation_monochromator graphite
_diffrn_radiation_source 'fine-focus sealed tube'
_diffrn_radiation_type MoK\a
_diffrn_radiation_wavelength 0.71073
_diffrn_reflns_av_R_equivalents 0.0573
_diffrn_reflns_av_sigmaI/netI 0.0861
_diffrn_reflns_limit_h_max 12
_diffrn_reflns_limit_h_min -12
_diffrn_reflns_limit_k_max 13
_diffrn_reflns_limit_k_min -13
_diffrn_reflns_limit_l_max 14
_diffrn_reflns_limit_l_min -14
_diffrn_reflns_number 9768
_diffrn_reflns_theta_full 25.00
_diffrn_reflns_theta_max 25.00
_diffrn_reflns_theta_min 1.93
_exptl_absorpt_coefficient_mu 0.975
_exptl_absorpt_correction_T_max 0.916
_exptl_absorpt_correction_T_min 0.9
_exptl_absorpt_correction_type multi-scan
_exptl_crystal_colour green
_exptl_crystal_density_diffrn 1.557
_exptl_crystal_density_method 'not measured'
_exptl_crystal_description prism
_exptl_crystal_F_000 600
_exptl_crystal_size_max 0.20
_exptl_crystal_size_mid 0.09
_exptl_crystal_size_min 0.09
_refine_diff_density_max 0.484
_refine_diff_density_min -0.583
_refine_diff_density_rms 0.087
_refine_ls_extinction_method none
_refine_ls_goodness_of_fit_ref 0.979
_refine_ls_hydrogen_treatment constr
_refine_ls_matrix_type full
_refine_ls_number_parameters 318
_refine_ls_number_reflns 4325
_refine_ls_number_restraints 0
_refine_ls_restrained_S_all 0.979
_refine_ls_R_factor_all 0.0879
_refine_ls_R_factor_gt 0.0492
_refine_ls_shift/su_max 0.025
_refine_ls_shift/su_mean 0.000
_refine_ls_structure_factor_coef Fsqd
_refine_ls_weighting_details 'calc w=1/[\s^2^(Fo^2^)+(0.0497P)^2^+0.0000P] where P=(Fo^2^+2Fc^2^)/3'
_refine_ls_weighting_scheme calc
_refine_ls_wR_factor_gt 0.1002
_refine_ls_wR_factor_ref 0.1115
_reflns_number_gt 2958
_reflns_number_total 4325
_reflns_threshold_expression >2sigma(I)
_cod_data_source_file c4ce01266f2.cif
_cod_data_source_block 1
_cod_depositor_comments
;
The following automatic conversions were performed:

'_symmetry_cell_setting' value 'Triclinic' changed to 'triclinic'
according to
/usr/data/users/saulius/crontab/automatic-downloads/rss-feeds/RSC/lib/dictionaries/cif_core.dic
dictionary named 'cif_core.dic' version 2.4.2 from 2011-04-26.

Automatic conversion script
Id: cif_fix_values 2281 2013-09-26 08:29:07Z andrius 

 Adding full bibliography for 7217600--7217608.cif.
;
_cod_original_sg_symbol_H-M P-1
_cod_database_code 7217604

loop_
_symmetry_equiv_pos_as_xyz
'x, y, z'
'-x, -y, -z'

loop_
_atom_site_label
_atom_site_type_symbol
_atom_site_fract_x
_atom_site_fract_y
_atom_site_fract_z
_atom_site_U_iso_or_equiv
_atom_site_adp_type
_atom_site_occupancy
_atom_site_symmetry_multiplicity
_atom_site_calc_flag
_atom_site_refinement_flags
Ni1 Ni -0.15986(6) -0.25343(5) -0.00228(5) 0.02119(17) Uani 1 1 d .
O1W O -0.1763(3) -0.4293(2) 0.0207(2) 0.0273(7) Uani 1 1 d .
H1W H -0.2109 -0.4397 0.0732 0.033 Uiso 1 1 d R
H2W H -0.1502 -0.4858 -0.0197 0.033 Uiso 1 1 d R
O1 O -0.3806(3) -0.2341(3) 0.2588(3) 0.0391(8) Uani 1 1 d .
H1B H -0.4324 -0.3085 0.2299 0.059 Uiso 1 1 calc R
O2W O -0.1409(3) -0.0717(3) -0.0141(3) 0.0380(8) Uani 1 1 d .
H3W H -0.1439 -0.0207 0.0499 0.046 Uiso 1 1 d R
H4W H -0.1309 -0.0521 -0.0744 0.046 Uiso 1 1 d R
O2 O -0.1968(3) -0.3489(2) 0.2483(2) 0.0266(7) Uani 1 1 d .
O3 O -0.2372(3) -0.1949(3) 0.1335(2) 0.0267(7) Uani 1 1 d .
O3W O -0.5409(4) -0.1914(4) -0.0051(4) 0.0770(13) Uani 1 1 d .
H5W H -0.6160 -0.2256 0.0036 0.092 Uiso 1 1 d R
H6W H -0.5545 -0.2619 -0.0600 0.092 Uiso 1 1 d R
O4 O -0.4346(3) -0.5486(2) -0.1782(2) 0.0259(7) Uani 1 1 d .
O4W O -0.3856(4) -0.0214(4) -0.0951(4) 0.0786(13) Uani 1 1 d .
H7W H -0.3828 0.0543 -0.0603 0.094 Uiso 1 1 d R
H8W H -0.4432 -0.0785 -0.0864 0.094 Uiso 1 1 d R
O5 O -0.6282(3) -0.4397(3) -0.2183(3) 0.0311(7) Uani 1 1 d .
H5B H -0.6755 -0.5109 -0.2283 0.047 Uiso 1 1 calc R
O6 O -0.3700(3) -0.3110(2) -0.1345(2) 0.0250(7) Uani 1 1 d .
N1 N 0.0550(4) -0.1795(3) 0.1387(3) 0.0289(9) Uani 1 1 d .
N2 N -0.1055(4) -0.3189(3) -0.1566(3) 0.0251(8) Uani 1 1 d .
P1 P -0.23360(11) -0.22825(10) 0.24659(10) 0.0229(3) Uani 1 1 d .
P2 P -0.47482(11) -0.44142(10) -0.21678(10) 0.0221(3) Uani 1 1 d .
C1 C 0.0039(5) -0.1215(4) 0.4764(4) 0.0265(10) Uani 1 1 d .
H1A H 0.0060 -0.2046 0.4595 0.032 Uiso 1 1 calc R
C2 C -0.1050(4) -0.0965(4) 0.3885(4) 0.0226(9) Uani 1 1 d .
C3 C -0.1092(5) 0.0273(4) 0.4120(4) 0.0266(10) Uani 1 1 d .
C4 C -0.2219(5) 0.0631(4) 0.3198(4) 0.0413(13) Uani 1 1 d .
H4A H -0.1997 0.1539 0.3494 0.062 Uiso 1 1 calc R
H4B H -0.3167 0.0243 0.3137 0.062 Uiso 1 1 calc R
H4C H -0.2206 0.0337 0.2380 0.062 Uiso 1 1 calc R
C5 C -0.4556(4) -0.5741(4) -0.4340(4) 0.0255(10) Uani 1 1 d .
H5A H -0.4252 -0.6247 -0.3884 0.031 Uiso 1 1 calc R
C6 C -0.4941(4) -0.4735(4) -0.3777(4) 0.0226(9) Uani 1 1 d .
C7 C -0.5403(4) -0.3958(4) -0.4453(4) 0.0265(10) Uani 1 1 d .
C8 C -0.5859(6) -0.2843(4) -0.3930(4) 0.0435(13) Uani 1 1 d .
H8A H -0.5063 -0.2238 -0.3169 0.065 Uiso 1 1 calc R
H8B H -0.6673 -0.3134 -0.3747 0.065 Uiso 1 1 calc R
H8C H -0.6130 -0.2446 -0.4542 0.065 Uiso 1 1 calc R
C9 C 0.1503(5) -0.2425(5) 0.1455(4) 0.0451(13) Uani 1 1 d .
H9A H 0.1227 -0.3202 0.0809 0.054 Uiso 1 1 calc R
C10 C 0.0988(5) -0.0673(4) 0.2339(4) 0.0300(11) Uani 1 1 d .
H10A H 0.0351 -0.0201 0.2318 0.036 Uiso 1 1 calc R
C11 C 0.2874(5) -0.2005(5) 0.2418(4) 0.0433(13) Uani 1 1 d .
H11A H 0.3496 -0.2487 0.2400 0.052 Uiso 1 1 calc R
C12 C 0.2343(5) -0.0190(4) 0.3347(4) 0.0340(11) Uani 1 1 d .
H12A H 0.2598 0.0589 0.3984 0.041 Uiso 1 1 calc R
C13 C 0.3325(5) -0.0871(4) 0.3406(4) 0.0301(11) Uani 1 1 d .
C14 C 0.4764(5) -0.0458(4) 0.4454(4) 0.0342(11) Uani 1 1 d .
H14A H 0.5404 -0.0891 0.4329 0.041 Uiso 1 1 calc R
C15 C -0.0513(5) -0.4150(4) -0.1755(4) 0.0346(11) Uani 1 1 d .
H15A H -0.0273 -0.4496 -0.1127 0.042 Uiso 1 1 calc R
C16 C -0.1438(5) -0.2751(4) -0.2513(4) 0.0310(11) Uani 1 1 d .
H16A H -0.1851 -0.2102 -0.2429 0.037 Uiso 1 1 calc R
C17 C -0.0285(5) -0.4664(4) -0.2815(4) 0.0383(12) Uani 1 1 d .
H17A H 0.0104 -0.5329 -0.2887 0.046 Uiso 1 1 calc R
C18 C -0.1252(5) -0.3213(4) -0.3595(4) 0.0343(11) Uani 1 1 d .
H18A H -0.1539 -0.2874 -0.4223 0.041 Uiso 1 1 calc R
C19 C -0.0640(5) -0.4179(4) -0.3772(4) 0.0302(11) Uani 1 1 d .
C20 C -0.0408(5) -0.4644(4) -0.4916(4) 0.0313(11) Uani 1 1 d .
H20A H -0.0883 -0.4414 -0.5589 0.038 Uiso 1 1 calc R

loop_
_atom_site_aniso_label
_atom_site_aniso_U_11
_atom_site_aniso_U_22
_atom_site_aniso_U_33
_atom_site_aniso_U_23
_atom_site_aniso_U_13
_atom_site_aniso_U_12
Ni1 0.0191(3) 0.0217(3) 0.0192(3) 0.0056(2) 0.0062(2) 0.0046(2)
O1W 0.0327(18) 0.0281(17) 0.0311(17) 0.0129(13) 0.0200(14) 0.0152(14)
O1 0.0335(19) 0.0245(17) 0.059(2) 0.0062(15) 0.0282(17) 0.0047(14)
O2W 0.046(2) 0.0306(18) 0.041(2) 0.0162(15) 0.0222(17) 0.0063(16)
O2 0.0304(17) 0.0237(16) 0.0257(17) 0.0085(13) 0.0118(14) 0.0090(14)
O3 0.0291(17) 0.0311(17) 0.0178(15) 0.0074(13) 0.0083(13) 0.0101(14)
O3W 0.087(3) 0.075(3) 0.067(3) 0.007(2) 0.032(2) 0.047(3)
O4 0.0230(16) 0.0233(16) 0.0241(16) 0.0068(13) 0.0053(13) 0.0029(13)
O4W 0.067(3) 0.062(3) 0.115(4) 0.029(3) 0.043(3) 0.032(2)
O5 0.0264(17) 0.0290(17) 0.0368(18) 0.0115(14) 0.0150(15) 0.0037(14)
O6 0.0220(16) 0.0227(16) 0.0203(15) 0.0032(12) 0.0041(13) 0.0015(13)
N1 0.022(2) 0.028(2) 0.030(2) 0.0089(17) 0.0058(17) 0.0079(17)
N2 0.025(2) 0.030(2) 0.025(2) 0.0116(16) 0.0128(16) 0.0105(17)
P1 0.0213(6) 0.0217(6) 0.0213(6) 0.0031(5) 0.0090(5) 0.0038(5)
P2 0.0199(6) 0.0226(6) 0.0196(6) 0.0057(5) 0.0062(5) 0.0044(5)
C1 0.035(3) 0.015(2) 0.024(2) 0.0028(18) 0.011(2) 0.0046(19)
C2 0.021(2) 0.023(2) 0.017(2) 0.0054(18) 0.0056(18) 0.0008(19)
C3 0.032(3) 0.024(2) 0.020(2) 0.0068(19) 0.008(2) 0.007(2)
C4 0.041(3) 0.035(3) 0.042(3) 0.015(2) 0.007(2) 0.018(2)
C5 0.025(2) 0.028(2) 0.022(2) 0.0115(19) 0.0062(19) 0.008(2)
C6 0.018(2) 0.023(2) 0.019(2) 0.0055(18) 0.0031(18) 0.0036(19)
C7 0.027(2) 0.022(2) 0.025(2) 0.0033(19) 0.009(2) 0.0062(19)
C8 0.069(4) 0.038(3) 0.035(3) 0.016(2) 0.025(3) 0.030(3)
C9 0.040(3) 0.039(3) 0.037(3) -0.002(2) 0.002(2) 0.019(3)
C10 0.023(2) 0.032(3) 0.029(3) 0.007(2) 0.008(2) 0.008(2)
C11 0.030(3) 0.045(3) 0.041(3) 0.006(2) 0.002(2) 0.019(2)
C12 0.030(3) 0.029(3) 0.023(2) -0.001(2) 0.000(2) 0.001(2)
C13 0.024(2) 0.033(3) 0.026(2) 0.011(2) 0.005(2) 0.003(2)
C14 0.024(3) 0.040(3) 0.033(3) 0.011(2) 0.008(2) 0.009(2)
C15 0.043(3) 0.046(3) 0.025(3) 0.019(2) 0.016(2) 0.023(2)
C16 0.037(3) 0.030(3) 0.037(3) 0.017(2) 0.022(2) 0.014(2)
C17 0.048(3) 0.046(3) 0.030(3) 0.015(2) 0.019(2) 0.029(3)
C18 0.042(3) 0.044(3) 0.029(3) 0.021(2) 0.019(2) 0.020(2)
C19 0.027(3) 0.039(3) 0.025(3) 0.010(2) 0.013(2) 0.011(2)
C20 0.030(3) 0.040(3) 0.024(2) 0.012(2) 0.011(2) 0.012(2)

loop_
_atom_type_symbol
_atom_type_description
_atom_type_scat_dispersion_real
_atom_type_scat_dispersion_imag
_atom_type_scat_source
C C 0.0033 0.0016 'International Tables Vol C Tables 4.2.6.8 and 6.1.1.4'
H H 0.0000 0.0000 'International Tables Vol C Tables 4.2.6.8 and 6.1.1.4'
N N 0.0061 0.0033 'International Tables Vol C Tables 4.2.6.8 and 6.1.1.4'
O O 0.0106 0.0060 'International Tables Vol C Tables 4.2.6.8 and 6.1.1.4'
P P 0.1023 0.0942 'International Tables Vol C Tables 4.2.6.8 and 6.1.1.4'
Ni Ni 0.3393 1.1124 'International Tables Vol C Tables 4.2.6.8 and 6.1.1.4'

loop_
_geom_angle_atom_site_label_1
_geom_angle_atom_site_label_2
_geom_angle_atom_site_label_3
_geom_angle
_geom_angle_site_symmetry_1
_geom_angle_site_symmetry_3
O6 Ni1 O3 87.21(11) . .
O6 Ni1 O1W 94.31(11) . .
O3 Ni1 O1W 90.84(11) . .
O6 Ni1 N1 175.40(12) . .
O3 Ni1 N1 90.27(12) . .
O1W Ni1 N1 89.57(12) . .
O6 Ni1 O2W 87.27(11) . .
O3 Ni1 O2W 86.26(11) . .
O1W Ni1 O2W 176.63(11) . .
N1 Ni1 O2W 88.73(12) . .
O6 Ni1 N2 86.23(12) . .
O3 Ni1 N2 173.43(12) . .
O1W Ni1 N2 89.98(12) . .
N1 Ni1 N2 96.26(13) . .
O2W Ni1 N2 93.10(12) . .
P1 O3 Ni1 133.81(17) . .
P2 O6 Ni1 130.80(17) . .
C9 N1 C10 116.1(4) . .
C9 N1 Ni1 123.3(3) . .
C10 N1 Ni1 120.4(3) . .
C15 N2 C16 115.9(4) . .
C15 N2 Ni1 124.0(3) . .
C16 N2 Ni1 119.6(3) . .
O3 P1 O2 114.55(16) . .
O3 P1 O1 109.88(17) . .
O2 P1 O1 110.85(17) . .
O3 P1 C2 108.90(17) . .
O2 P1 C2 109.67(18) . .
O1 P1 C2 102.27(18) . .
O6 P2 O4 115.40(16) . .
O6 P2 O5 106.97(16) . .
O4 P2 O5 110.35(16) . .
O6 P2 C6 109.46(17) . .
O4 P2 C6 107.81(17) . .
O5 P2 C6 106.50(17) . .
C3 C1 C2 122.7(4) 2_556 .
C3 C2 C1 119.4(4) . .
C3 C2 P1 122.8(3) . .
C1 C2 P1 117.8(3) . .
C1 C3 C2 117.9(4) 2_556 .
C1 C3 C4 119.4(4) 2_556 .
C2 C3 C4 122.7(4) . .
C6 C5 C7 123.8(4) . 2_444
C5 C6 C7 118.9(4) . .
C5 C6 P2 118.8(3) . .
C7 C6 P2 122.3(3) . .
C5 C7 C6 117.3(4) 2_444 .
C5 C7 C8 119.6(4) 2_444 .
C6 C7 C8 123.1(4) . .
N1 C9 C11 124.3(4) . .
N1 C10 C12 123.0(4) . .
C9 C11 C13 120.1(4) . .
C10 C12 C13 119.9(4) . .
C11 C13 C12 116.5(4) . .
C11 C13 C14 119.6(4) . .
C12 C13 C14 123.9(4) . .
C14 C14 C13 126.4(6) 2_656 .
N2 C15 C17 124.5(4) . .
N2 C16 C18 123.1(4) . .
C15 C17 C19 119.3(4) . .
C16 C18 C19 121.1(4) . .
C17 C19 C18 116.1(4) . .
C17 C19 C20 123.2(4) . .
C18 C19 C20 120.7(4) . .
C20 C20 C19 126.1(5) 2_544 .

loop_
_geom_bond_atom_site_label_1
_geom_bond_atom_site_label_2
_geom_bond_distance
_geom_bond_site_symmetry_2
Ni1 O6 2.048(3) .
Ni1 O3 2.072(3) .
Ni1 O1W 2.097(3) .
Ni1 N1 2.108(3) .
Ni1 O2W 2.109(3) .
Ni1 N2 2.118(3) .
O1 P1 1.563(3) .
O2 P1 1.513(3) .
O3 P1 1.504(3) .
O4 P2 1.513(3) .
O5 P2 1.580(3) .
O6 P2 1.497(3) .
N1 C9 1.326(5) .
N1 C10 1.347(5) .
N2 C15 1.336(5) .
N2 C16 1.339(5) .
P1 C2 1.806(4) .
P2 C6 1.809(4) .
C1 C3 1.388(5) 2_556
C1 C2 1.395(5) .
C2 C3 1.389(5) .
C3 C1 1.388(5) 2_556
C3 C4 1.521(6) .
C5 C6 1.380(5) .
C5 C7 1.389(5) 2_444
C6 C7 1.409(6) .
C7 C5 1.389(5) 2_444
C7 C8 1.508(6) .
C9 C11 1.376(6) .
C10 C12 1.384(6) .
C11 C13 1.375(6) .
C12 C13 1.392(6) .
C13 C14 1.467(6) .
C14 C14 1.305(8) 2_656
C15 C17 1.378(6) .
C16 C18 1.367(6) .
C17 C19 1.385(6) .
C18 C19 1.386(6) .
C19 C20 1.460(6) .
C20 C20 1.312(8) 2_544
